data_2009981
loop_
_publ_author_name
'Giuseppetti, G.'
'Tadini, C.'
'Bettinetti, G. P.'

_publ_section_title
;
 1:1 Molecular complex of trimethoprim and sulfametrole
;
_journal_issue 8
_journal_name_full 'Acta Crystallographica Section C'
_journal_page_first 1289
_journal_page_last 1291
_journal_paper_doi 10.1107/S0108270193013253
_journal_volume 50
_journal_year 1994
_chemical_formula_moiety 'C14 H19 N4 O3,C9 H9 N4 O3 S2'
_chemical_formula_sum 'C23 H28 N8 O6 S2'
_chemical_formula_weight 576.65
_symmetry_cell_setting monoclinic
_symmetry_space_group_name_Hall '-P 2ybc'
_symmetry_space_group_name_H-M 'P 1 21/c 1'
_atom_type_scat_source IntTabIV
_cell_angle_alpha 90.
_cell_angle_beta 112.36(2)
_cell_angle_gamma 90.
_cell_formula_units_Z 4
_cell_length_a 14.768(3)
_cell_length_b 15.133(4)
_cell_length_c 12.818(3)
_cell_measurement_reflns_used 48
_cell_measurement_temperature 296
_cell_measurement_theta_max 22
_cell_measurement_theta_min 2
_cell_volume 2649.2(11)
_diffrn_measurement_device 'Philips PW1100'
_diffrn_measurement_method \w-2\q
_diffrn_radiation_type MoK\a
_diffrn_radiation_wavelength 0.7107
_diffrn_reflns_limit_h_max 14
_diffrn_reflns_limit_h_min -14
_diffrn_reflns_limit_k_max 15
_diffrn_reflns_limit_k_min 0
_diffrn_reflns_limit_l_max 13
_diffrn_reflns_limit_l_min 0
_diffrn_reflns_number 3569
_diffrn_reflns_theta_max 22
_diffrn_standards_decay_% 'mean 2.0'
_diffrn_standards_interval_time 180
_diffrn_standards_number 3
_exptl_absorpt_coefficient_mu 0.244
_exptl_absorpt_correction_T_max 0.995
_exptl_absorpt_correction_T_min 0.929
_exptl_absorpt_correction_type 'empirical (North, Phillips & Mathews, 1968)'
_exptl_crystal_colour white
_exptl_crystal_density_diffrn 1.446
_exptl_crystal_description prismatic
_exptl_crystal_size_max 0.40
_exptl_crystal_size_mid 0.30
_exptl_crystal_size_min 0.18
_refine_diff_density_max -0.66
_refine_diff_density_min 0.55
_refine_ls_extinction_coef 1.51E-5(4)
_refine_ls_extinction_method 'Coppens & Hamilton (1970)'
_refine_ls_goodness_of_fit_obs 1.823
_refine_ls_number_parameters 532
_refine_ls_number_reflns 2582
_refine_ls_R_factor_obs 0.0319
_refine_ls_shift/esd_max 0.212
_refine_ls_structure_factor_coef F
_refine_ls_weighting_scheme unit
_refine_ls_wR_factor_obs 0.0524
_reflns_number_observed 2582
_reflns_number_total 3410
_reflns_observed_criterion I>3\s(I)
_cod_data_source_file na1061.cif
_cod_data_source_block na1061_structure_1_of_1
_cod_original_cell_volume 2649.2(4)
_cod_original_sg_symbol_H-M 'P 21/c'
_cod_database_code 2009981

loop_
_atom_site_label
_atom_site_fract_x
_atom_site_fract_y
_atom_site_fract_z
N1 .0827(2) .1078(2) .5879(2)
C2 .0825(2) .1914(2) .6292(2)
C3 .1138(2) .2639(2) .5850(2)
C4 .1129(2) .3475(2) .6269(2)
C5 .0807(2) .36050(10) .7143(2)
C6 .0523(2) .2886(2) .7608(2)
C7 .0530(2) .2049(2) .7191(2)
S8 .06908(4) .46834(4) .75887(5)
O9 .01480(10) .51840(10) .65820(10)
O10 .02190(10) .46040(10) .83910(10)
N11 .17300(10) .51470(10) .8109(2)
C12 .2416(2) .4802(2) .9084(2)
C13 .3300(2) .5283(2) .9703(2)
O14 .34390(10) .60850(10) .93460(10)
C15 .4272(3) .6573(3) 1.0103(3)
N16 .38930(10) .49070(10) 1.0615(2)
S17 .33626(6) .39743(5) 1.07365(6)
N18 .23610(10) .40550(10) .9579(2)
N19 .1172(2) .6280(2) .5492(2)
C20 .1462(2) .6990(2) .6164(2)
N21 .15030(10) .77700(10) .5717(2)
C22 .1792(2) .8464(2) .6411(2)
N23 .17960(10) .92400(10) .5935(2)
C24 .2076(2) .83890(10) .7612(2)
C25 .2022(2) .7571(2) .7988(2)
N26 .17200(10) .68660(10) .7282(2)
C27 .2362(2) .9177(2) .8384(2)
C28 .3257(2) .9685(2) .8413(2)
C29 .3257(2) 1.0594(2) .8485(2)
C30 .4095(2) 1.1072(2) .8599(2)
O31 .41590(10) 1.19710(10) .8675(2)
C32 .3282(2) 1.2446(2) .8477(3)
C33 .4931(2) 1.0634(2) .8648(2)
O34 .57740(10) 1.11180(10) .88420(10)
C35 .6025(3) 1.1228(3) .7896(3)
C36 .4925(2) .9725(2) .8553(2)
O37 .57810(10) .93540(10) .8598(2)
C38 .5826(3) .8434(3) .8543(3)
C39 .4086(2) .9248(2) .8433(2)
H40 .090(3) .105(3) .529(3)
H41 .045(3) .067(3) .609(3)
H42 .140(3) .254(3) .528(3)
H43 .134(3) .395(3) .598(3)
H44 .027(3) .298(3) .823(3)
H45 .032(3) .155(3) .751(3)
H46 .171(3) .625(3) .762(3)
H47 .416(3) .668(3) 1.080(3)
H48 .483(3) .625(3) 1.024(3)
H49 .421(3) .720(3) .968(3)
H50 .090(3) .640(3) .481(3)
H51 .093(3) .584(3) .579(3)
H52 .156(3) .927(3) .523(3)
H53 .196(3) .973(3) .630(3)
H54 .223(3) .743(3) .876(3)
H55 .250(3) .898(3) .915(3)
H56 .183(3) .960(3) .816(3)
H57 .267(3) 1.090(3) .845(3)
H58 .273(3) 1.225(3) .774(3)
H59 .300(3) 1.231(3) .907(3)
H60 .346(3) 1.305(3) .850(3)
H61 .610(3) 1.067(3) .758(3)
H62 .547(3) 1.154(3) .728(3)
H63 .656(3) 1.162(3) .810(3)
H64 .565(3) .814(3) .919(3)
H65 .535(3) .819(3) .776(3)
H66 .650(3) .831(3) .862(3)
H67 .410(3) .862(3) .840(3)

loop_
_geom_angle_atom_site_label_1
_geom_angle_atom_site_label_2
_geom_angle_atom_site_label_3
_geom_angle
_geom_angle_publ_flag
N1 C2 C7 120.2(3) yes
N1 C2 C3 121.3(3) yes
C3 C2 C7 118.5(3) yes
C2 C3 C4 120.8(3) yes
C3 C4 C5 120.2(3) yes
C4 C5 S8 119.9(3) yes
C4 C5 C6 119.4(3) yes
C6 C5 S8 120.5(3) yes
C5 C6 C7 120.5(3) yes
C5 S8 N11 110.4(3) yes
C5 S8 O10 106.6(3) yes
C5 S8 O9 106.6(3) yes
O10 S8 N11 112.8(3) yes
O9 S8 N11 105.3(3) yes
O9 S8 O10 115.0(3) yes
S8 N11 C12 118.4(3) yes
N11 C12 N18 127.2(3) yes
N11 C12 C13 120.6(3) yes
C13 C12 N18 112.2(3) yes
C12 C13 N16 116.7(3) yes
C12 C13 O14 119.5(3) yes
O14 C13 N16 124.7(3) yes
C13 O14 C15 115.8(3) yes
C13 N16 S17 106.3(3) yes
N16 S17 N18 98.4(3) yes
C12 N18 S17 107.3(3) yes
N19 C20 N26 117.7(3) yes
N19 C20 N21 119.5(3) yes
N21 C20 N26 122.9(3) yes
C20 N21 C22 117.9(3) yes
N21 C22 C24 122.7(3) yes
N21 C22 N23 116.5(3) yes
N23 C22 C24 120.8(3) yes
C22 C24 C27 122.5(3) yes
C22 C24 C25 115.2(3) yes
C25 C24 C27 122.3(3) yes
C20 N26 C25 119.2(3) yes
C24 C27 C28 116.2(3) yes
C27 C28 C39 121.0(3) yes
C27 C28 C29 119.1(3) yes
C29 C28 C39 119.8(3) yes
C28 C29 C30 120.2(3) yes
C29 C30 C33 120.0(3) yes
C29 C30 O31 124.0(3) yes
O31 C30 C33 116.0(3) yes
C30 O31 C32 117.3(3) yes
C30 C33 C36 119.8(3) yes
C30 C33 O34 118.8(3) yes
O34 C33 C36 121.3(3) yes
C33 O34 C35 115.0(3) yes
C33 C36 C39 120.2(3) yes
C33 C36 O37 115.6(3) yes
O37 C36 C39 124.3(3) yes
C36 O37 C38 118.0(3) yes
C28 C39 C36 119.9(3) yes
H40 N1 H41 122.3(2.6) no
C2 N1 H41 114.4(1.9) no
C2 N1 H40 115.9(1.8) no
C2 C3 H42 118.6(1.5) no
C4 C3 H42 120.5(1.5) no
C3 C4 H43 120.9(1.4) no
C5 C4 H43 118.9(1.4) no
C5 C6 H44 119.6(1.3) no
C7 C6 H44 119.8(1.3) no
C6 C7 H45 120.7(1.6) no
C2 C7 H45 118.7(1.6) no
O14 C15 H49 102.7(1.7) no
O14 C15 H48 109.5(2.0) no
O14 C15 H47 107.8(2.2) no
H48 C15 H49 118.1(2.7) no
H47 C15 H49 107.0(2.6) no
H47 C15 H48 111.0(2.9) no
H50 N19 H51 119.4(2.8) no
C20 N19 H51 113.9(1.8) no
C20 N19 H50 113.9(2.0) no
C22 N23 H53 124.5(2.0) no
C22 N23 H52 118.6(1.8) no
H52 N23 H53 116.6(2.8) no
C24 C25 H54 122.7(1.5) no
N26 C25 H54 114.9(1.5) no
C25 N26 H46 118.9(1.6) no
C20 N26 H46 121.9(1.6) no
C24 C27 H56 109.7(1.4) no
C24 C27 H55 108.6(1.5) no
H55 C27 H56 110.3(2.2) no
C28 C27 H56 105.6(1.4) no
C28 C27 H55 106.2(1.6) no
C28 C29 H57 119.9(1.5) no
C30 C29 H57 120.0(1.4) no
O31 C32 H60 105.2(1.8) no
O31 C32 H59 111.6(1.8) no
O31 C32 H58 111.7(1.8) no
H59 C32 H60 110.9(2.4) no
H58 C32 H60 115.4(2.4) no
H58 C32 H59 102.3(2.7) no
O34 C35 H63 108.0(2.0) no
O34 C35 H62 109.4(2.3) no
O34 C35 H61 111.6(2.4) no
H62 C35 H63 105.7(2.9) no
H61 C35 H63 116.4(3.5) no
H61 C35 H62 105.3(3.1) no
O37 C38 H66 104.3(1.9) no
O37 C38 H65 111.7(1.8) no
O37 C38 H64 110.8(1.9) no
H65 C38 H66 108.2(2.7) no
H64 C38 H66 112.6(2.7) no
H64 C38 H65 109.3(2.6) no
C36 C39 H67 119.6(1.6) no
C28 C39 H67 120.4(1.6) no

loop_
_geom_bond_atom_site_label_1
_geom_bond_atom_site_label_2
_geom_bond_distance
_geom_bond_publ_flag
N1 C2 1.371(4) yes
C2 C3 1.393(4) yes
C2 C7 1.393(4) yes
C3 C4 1.375(4) yes
C4 C5 1.388(4) yes
C5 C6 1.380(4) yes
C5 S8 1.759(4) yes
C6 C7 1.376(4) yes
S8 O9 1.447(4) yes
S8 O10 1.449(4) yes
S8 N11 1.585(4) yes
N11 C12 1.377(4) yes
C12 C13 1.441(4) yes
C12 N18 1.314(4) yes
C13 O14 1.339(4) yes
C13 N16 1.295(4) yes
O14 C15 1.447(4) yes
N16 S17 1.649(4) yes
S17 N18 1.654(4) yes
N19 C20 1.341(4) yes
C20 N21 1.324(4) yes
C20 N26 1.348(4) yes
N21 C22 1.337(4) yes
C22 N23 1.324(4) yes
C22 C24 1.437(4) yes
C24 C25 1.342(4) yes
C24 C27 1.503(4) yes
C25 N26 1.360(4) yes
C27 C28 1.517(4) yes
C28 C29 1.379(4) yes
C28 C39 1.385(4) yes
C29 C30 1.392(4) yes
C30 O31 1.366(4) yes
C30 C33 1.381(4) yes
O31 C32 1.418(4) yes
C33 O34 1.382(4) yes
C33 C36 1.382(4) yes
O34 C35 1.407(4) yes
C36 O37 1.363(4) yes
C36 C39 1.390(4) yes
O37 C38 1.398(4) yes
N1 H40 0.80(3) no
N1 H41 0.94(3) no
C3 H42 0.97(3) no
C4 H43 0.92(3) no
C6 H44 1.00(3) no
C7 H45 0.96(3) no
C15 H47 0.98(3) no
C15 H48 0.91(3) no
C15 H49 1.07(3) no
N19 H50 0.83(3) no
N19 H51 0.91(3) no
N23 H52 0.84(3) no
N23 H53 0.86(3) no
C25 H54 0.94(3) no
N26 H46 1.02(3) no
C27 H55 0.97(3) no
C27 H56 0.97(3) no
C29 H57 0.97(3) no
C32 H58 1.03(3) no
C32 H59 1.02(3) no
C32 H60 0.94(3) no
C35 H61 0.96(3) no
C35 H62 1.01(3) no
C35 H63 0.95(3) no
C38 H64 1.05(3) no
C38 H65 1.05(3) no
C38 H66 0.98(3) no
C39 H67 0.95(3) no
